data_4328665
loop_
_publ_author_name
'Philip J. Bailey'
'Nicola L. Bell'
'Gary S. Nichol'
'Simon Parsons'
'Fraser White'

_publ_contact_author_email fraser.white@ed.ac.uk
_publ_contact_author_name 'Fraser J. White'
_publ_section_title
;
 Insertion and Substitution Chemistry at the Boron Fourth Position in
 Charge-Neutral Zwitterionic Tripodal Tris(methimazolyl)borate Ligands
;
_journal_name_full 'Inorganic Chemistry'
_journal_page_first 3677
_journal_page_last 3689
_journal_paper_doi 10.1021/ic202618p
_journal_volume 51
_journal_year 2012
_chemical_compound_source 'Nicola Bell'
_chemical_formula_moiety 'C31 H38 B N7 Ru S3, 2(F6 P)'
_chemical_formula_sum 'C31 H38 B F12 N7 P2 Ru S3'
_chemical_formula_weight 1006.68
_chemical_name_systematic
; 
 ? 
;
_space_group_IT_number 14
_symmetry_cell_setting monoclinic
_symmetry_space_group_name_Hall '-P 2yn'
_symmetry_space_group_name_H-M 'P 1 21/n 1'
_atom_sites_solution_hydrogens geom
_atom_sites_solution_primary direct
_atom_sites_solution_secondary difmap
_audit_creation_method SHELXL-97
_cell_angle_alpha 90.00
_cell_angle_beta 90.00
_cell_angle_gamma 90.00
_cell_formula_units_Z 4
_cell_length_a 13.5789(4)
_cell_length_b 14.2055(5)
_cell_length_c 19.7712(8)
_cell_measurement_reflns_used 11622
_cell_measurement_temperature 100(2)
_cell_measurement_theta_max 73.8220
_cell_measurement_theta_min 2.2328
_cell_volume 3813.8(2)
_computing_cell_refinement
;
CrysAlisPro, Oxford Diffraction Ltd.,
Version 1.171.34.36 (release 02-08-2010 CrysAlis171 .NET)
(compiled Aug  2 2010,13:00:58)
;
_computing_data_collection
;
CrysAlisPro, Oxford Diffraction Ltd.,
Version 1.171.34.36 (release 02-08-2010 CrysAlis171 .NET)
(compiled Aug  2 2010,13:00:58)
;
_computing_data_reduction
;
CrysAlisPro, Oxford Diffraction Ltd.,
Version 1.171.34.36 (release 02-08-2010 CrysAlis171 .NET)
(compiled Aug  2 2010,13:00:58)
;
_computing_molecular_graphics Shelxp
_computing_publication_material 'Platon, encifer'
_computing_structure_refinement 'SHELXL-97 (Sheldrick, 2008)'
_computing_structure_solution 'Shelxs Sheldrick'
_diffrn_ambient_temperature 100.0
_diffrn_detector_area_resol_mean 10.3147
_diffrn_measured_fraction_theta_full 1.000
_diffrn_measured_fraction_theta_max 0.979
_diffrn_measurement_details
;
  1 omega -104.00  -70.00   1.0000    1.5000
omega____ theta____ kappa____ phi______ frames
    -      -40.1914  -45.0000  171.0000 34

  2 omega -127.00  -34.00   1.0000    1.5000
omega____ theta____ kappa____ phi______ frames
    -      -40.1914  179.0000 -180.0000 93

  3 omega   60.00  100.00   1.0000    1.5000
omega____ theta____ kappa____ phi______ frames
    -       40.1914  179.0000  120.0000 40

  4 omega   40.00   75.00   1.0000    3.2900
omega____ theta____ kappa____ phi______ frames
    -      108.1200  -45.0000  -60.0000 35

  5 omega   51.00  158.00   1.0000    3.2900
omega____ theta____ kappa____ phi______ frames
    -      108.1200   15.0000  -30.0000 107

  6 omega  135.00  161.00   1.0000    3.2900
omega____ theta____ kappa____ phi______ frames
    -      108.1200  125.0000 -180.0000 26

  7 omega   48.00   74.00   1.0000    3.2900
omega____ theta____ kappa____ phi______ frames
    -      108.1200  -45.0000 -180.0000 26

  8 omega   84.00  133.00   1.0000    3.2900
omega____ theta____ kappa____ phi______ frames
    -      108.1200   45.0000   90.0000 49

  9 omega   37.00   73.00   1.0000    3.2900
omega____ theta____ kappa____ phi______ frames
    -      108.1200  -45.0000   -8.0000 36

 10 omega -119.00   -7.00   1.0000    1.5000
omega____ theta____ kappa____ phi______ frames
    -      -40.1914  -77.0000   60.0000 112

 11 omega -119.00   -7.00   1.0000    1.5000
omega____ theta____ kappa____ phi______ frames
    -      -40.1914  -77.0000  -90.0000 112

 12 omega   94.00  178.00   1.0000    3.2900
omega____ theta____ kappa____ phi______ frames
    -      108.1200  125.0000  -30.0000 84

 13 omega   47.00  156.00   1.0000    3.2900
omega____ theta____ kappa____ phi______ frames
    -      108.1200   15.0000 -150.0000 109

 14 omega   33.00   77.00   1.0000    3.2900
omega____ theta____ kappa____ phi______ frames
    -      108.1200  -45.0000 -120.0000 44

 15 omega   58.00  107.00   1.0000    1.5000
omega____ theta____ kappa____ phi______ frames
    -       40.3164  179.0000  -90.0000 49

 16 omega   33.00   58.00   1.0000    3.2900
omega____ theta____ kappa____ phi______ frames
    -      108.1200  -45.0000   60.0000 25

 17 omega   78.00  136.00   1.0000    3.2900
omega____ theta____ kappa____ phi______ frames
    -      108.1200  -77.0000   30.0000 58

 18 omega  128.00  154.00   1.0000    3.2900
omega____ theta____ kappa____ phi______ frames
    -      108.1200   45.0000   30.0000 26
;
_diffrn_measurement_device_type 'SuperNova, Dual, Cu at zero, Atlas'
_diffrn_measurement_method '\w scans'
_diffrn_radiation_monochromator mirror
_diffrn_radiation_source 'SuperNova (Cu) X-ray Source'
_diffrn_radiation_type 'Cu K\a'
_diffrn_radiation_wavelength 1.5418
_diffrn_reflns_av_R_equivalents 0.0415
_diffrn_reflns_av_sigmaI/netI 0.0373
_diffrn_reflns_limit_h_max 16
_diffrn_reflns_limit_h_min -16
_diffrn_reflns_limit_k_max 17
_diffrn_reflns_limit_k_min -17
_diffrn_reflns_limit_l_max 24
_diffrn_reflns_limit_l_min -23
_diffrn_reflns_number 22946
_diffrn_reflns_theta_full 67.68
_diffrn_reflns_theta_max 73.99
_diffrn_reflns_theta_min 3.83
_exptl_absorpt_coefficient_mu 6.525
_exptl_absorpt_correction_T_max 1.00000
_exptl_absorpt_correction_T_min 0.83215
_exptl_absorpt_correction_type multi-scan
_exptl_absorpt_process_details
;
CrysAlisPro, Oxford Diffraction Ltd.,
Version 1.171.34.36 (release 02-08-2010 CrysAlis171 .NET)
(compiled Aug  2 2010,13:00:58)
empirical absorption correction using spherical harmonics,
 implemented in SCALE3 ABSPACK scaling algorithm.
;
_exptl_crystal_colour red
_exptl_crystal_density_diffrn 1.753
_exptl_crystal_description block
_exptl_crystal_F_000 2032
_exptl_crystal_recrystallization_method 'vapour diffusion of Et2O into MeCN solution'
_exptl_crystal_size_max 0.171
_exptl_crystal_size_mid 0.112
_exptl_crystal_size_min 0.105
_refine_diff_density_max 0.581
_refine_diff_density_min -0.675
_refine_diff_density_rms 0.084
_refine_ls_extinction_method none
_refine_ls_goodness_of_fit_ref 1.052
_refine_ls_hydrogen_treatment constr
_refine_ls_matrix_type full
_refine_ls_number_parameters 521
_refine_ls_number_reflns 7570
_refine_ls_number_restraints 2
_refine_ls_restrained_S_all 1.052
_refine_ls_R_factor_all 0.0362
_refine_ls_R_factor_gt 0.0294
_refine_ls_shift/su_max 0.003
_refine_ls_shift/su_mean 0.000
_refine_ls_structure_factor_coef Fsqd
_refine_ls_weighting_details 'calc w=1/[\s^2^(Fo^2^)+(0.0401P)^2^+2.1757P] where P=(Fo^2^+2Fc^2^)/3'
_refine_ls_weighting_scheme calc
_refine_ls_wR_factor_gt 0.0733
_refine_ls_wR_factor_ref 0.0804
_reflns_number_gt 6598
_reflns_number_total 7570
_reflns_threshold_expression >2sigma(I)
_cod_data_source_file ic202618p_si_002_6.cif
_cod_data_source_block pb0008
_cod_original_cell_volume 3813.7(2)
_cod_original_sg_symbol_H-M 'P 21/n'
_cod_database_code 4328665

loop_
_symmetry_equiv_pos_as_xyz
'x, y, z'
'-x+1/2, y+1/2, -z+1/2'
'-x, -y, -z'
'x-1/2, -y-1/2, z-1/2'

loop_
_atom_site_label
_atom_site_type_symbol
_atom_site_fract_x
_atom_site_fract_y
_atom_site_fract_z
_atom_site_U_iso_or_equiv
_atom_site_adp_type
_atom_site_occupancy
_atom_site_symmetry_multiplicity
_atom_site_calc_flag
_atom_site_refinement_flags
Ru1 Ru 0.674060(12) 0.249406(11) 0.034662(9) 0.01078(6) Uani 1 1 d U
B1A B 0.77996(18) 0.03582(18) 0.11501(13) 0.0119(5) Uani 1 1 d .
N3A N 0.67874(14) 0.03562(14) 0.14960(10) 0.0136(4) Uani 1 1 d .
C3A C 0.62466(16) 0.10928(17) 0.17063(12) 0.0136(4) Uani 1 1 d U
S4A S 0.64401(4) 0.22652(4) 0.15391(3) 0.01371(12) Uani 1 1 d U
N5A N 0.54668(15) 0.07478(14) 0.20538(10) 0.0149(4) Uani 1 1 d .
C6A C 0.47430(18) 0.13150(19) 0.24176(14) 0.0205(5) Uani 1 1 d .
H6A1 H 0.5055 0.1604 0.2813 0.031 Uiso 1 1 calc R
H6A2 H 0.4198 0.0913 0.2565 0.031 Uiso 1 1 calc R
H6A3 H 0.4490 0.1809 0.2118 0.031 Uiso 1 1 calc R
C7A C 0.55011(18) -0.02206(18) 0.20382(13) 0.0178(5) Uani 1 1 d .
H7A H 0.5039 -0.0638 0.2239 0.021 Uiso 1 1 calc R
C8A C 0.63089(17) -0.04655(17) 0.16865(13) 0.0162(5) Uani 1 1 d .
H8A H 0.6515 -0.1089 0.1586 0.019 Uiso 1 1 calc R
N9A N 0.77260(14) -0.01317(14) 0.04612(10) 0.0133(4) Uani 1 1 d .
C10A C 0.70967(17) 0.01379(16) -0.00345(12) 0.0142(5) Uani 1 1 d .
S11A S 0.61636(4) 0.09539(4) 0.00132(3) 0.01514(12) Uani 1 1 d U
N12A N 0.72927(15) -0.03884(14) -0.05852(11) 0.0164(4) Uani 1 1 d .
C13A C 0.6782(2) -0.03055(19) -0.12321(13) 0.0234(6) Uani 1 1 d .
H13A H 0.6077 -0.0422 -0.1166 0.035 Uiso 1 1 calc R
H13B H 0.7049 -0.0769 -0.1551 0.035 Uiso 1 1 calc R
H13C H 0.6877 0.0330 -0.1414 0.035 Uiso 1 1 calc R
C14A C 0.80492(18) -0.09996(18) -0.04426(14) 0.0191(5) Uani 1 1 d .
H14A H 0.8324 -0.1453 -0.0741 0.023 Uiso 1 1 calc R
C15A C 0.83292(18) -0.08343(17) 0.02024(13) 0.0163(5) Uani 1 1 d .
H15A H 0.8847 -0.1144 0.0437 0.020 Uiso 1 1 calc R
N16A N 0.85585(14) -0.01744(14) 0.16027(10) 0.0137(4) Uani 1 1 d .
C17A C 0.93819(17) 0.02906(16) 0.17352(12) 0.0136(4) Uani 1 1 d .
S18A S 0.96191(4) 0.13428(4) 0.13244(3) 0.01630(12) Uani 1 1 d .
N19A N 0.99355(15) -0.01709(14) 0.21744(11) 0.0165(4) Uani 1 1 d .
C20A C 1.08565(19) 0.0168(2) 0.24722(15) 0.0256(6) Uani 1 1 d .
H20A H 1.1030 0.0777 0.2272 0.038 Uiso 1 1 calc R
H20B H 1.1383 -0.0287 0.2382 0.038 Uiso 1 1 calc R
H20C H 1.0773 0.0241 0.2962 0.038 Uiso 1 1 calc R
C21A C 0.94372(19) -0.09965(17) 0.23389(13) 0.0177(5) Uani 1 1 d .
H21A H 0.9656 -0.1471 0.2642 0.021 Uiso 1 1 calc R
C22A C 0.85844(18) -0.09964(17) 0.19874(13) 0.0172(5) Uani 1 1 d .
H22A H 0.8091 -0.1471 0.2000 0.021 Uiso 1 1 calc R
C23A C 0.83859(16) 0.13616(16) 0.10034(12) 0.0122(4) Uani 1 1 d .
N24A N 0.81755(14) 0.20434(14) 0.06031(10) 0.0128(4) Uani 1 1 d .
C25A C 0.90006(17) 0.26255(17) 0.03941(13) 0.0142(5) Uani 1 1 d .
C26A C 0.94882(18) 0.23630(18) -0.02023(14) 0.0176(5) Uani 1 1 d .
C27A C 0.91346(18) 0.15394(18) -0.06168(13) 0.0192(5) Uani 1 1 d .
H27A H 0.9489 0.1525 -0.1048 0.029 Uiso 1 1 calc R
H27B H 0.8427 0.1604 -0.0702 0.029 Uiso 1 1 calc R
H27C H 0.9258 0.0953 -0.0369 0.029 Uiso 1 1 calc R
C28A C 1.03045(19) 0.28914(19) -0.03996(15) 0.0230(6) Uani 1 1 d .
H28A H 1.0647 0.2730 -0.0802 0.028 Uiso 1 1 calc R
C29A C 1.0624(2) 0.3651(2) -0.00146(16) 0.0281(6) Uani 1 1 d .
H29A H 1.1181 0.4005 -0.0154 0.034 Uiso 1 1 calc R
C30A C 1.01292(19) 0.38898(19) 0.05722(15) 0.0244(6) Uani 1 1 d .
H30A H 1.0354 0.4411 0.0830 0.029 Uiso 1 1 calc R
C31A C 0.93084(18) 0.33850(17) 0.07956(13) 0.0179(5) Uani 1 1 d .
C32A C 0.8821(2) 0.36336(19) 0.14557(14) 0.0231(5) Uani 1 1 d .
H32A H 0.9191 0.3352 0.1830 0.035 Uiso 1 1 calc R
H32B H 0.8145 0.3392 0.1458 0.035 Uiso 1 1 calc R
H32C H 0.8809 0.4319 0.1509 0.035 Uiso 1 1 calc R
C1B C 0.80556(18) 0.38047(18) -0.09144(13) 0.0201(5) Uani 1 1 d .
H1B1 H 0.8204 0.3251 -0.1192 0.030 Uiso 1 1 calc R
H1B2 H 0.8627 0.3957 -0.0632 0.030 Uiso 1 1 calc R
H1B3 H 0.7903 0.4340 -0.1209 0.030 Uiso 1 1 calc R
C2B C 0.71836(17) 0.35978(17) -0.04686(13) 0.0159(5) Uani 1 1 d .
C3B C 0.64035(18) 0.30420(17) -0.07013(12) 0.0155(5) Uani 1 1 d .
H3B H 0.6461 0.2722 -0.1121 0.019 Uiso 1 1 calc R
C4B C 0.55192(18) 0.29511(17) -0.03131(12) 0.0151(5) Uani 1 1 d .
H4B H 0.4994 0.2579 -0.0484 0.018 Uiso 1 1 calc R
C5B C 0.54106(17) 0.34020(16) 0.03169(12) 0.0142(5) Uani 1 1 d .
C6B C 0.62351(18) 0.39211(16) 0.05717(13) 0.0158(5) Uani 1 1 d .
H6B H 0.6193 0.4213 0.1003 0.019 Uiso 1 1 calc R
C7B C 0.71047(17) 0.40039(15) 0.01919(13) 0.0144(5) Uani 1 1 d .
H7B H 0.7650 0.4335 0.0376 0.017 Uiso 1 1 calc R
C8B C 0.44762(17) 0.33358(17) 0.07268(12) 0.0157(5) Uani 1 1 d .
H8B H 0.4665 0.3301 0.1215 0.019 Uiso 1 1 calc R
C9B C 0.3879(2) 0.42347(19) 0.06233(15) 0.0245(6) Uani 1 1 d .
H9B1 H 0.4289 0.4782 0.0731 0.037 Uiso 1 1 calc R
H9B2 H 0.3302 0.4226 0.0921 0.037 Uiso 1 1 calc R
H9B3 H 0.3663 0.4273 0.0151 0.037 Uiso 1 1 calc R
C10B C 0.3869(2) 0.24680(18) 0.05621(15) 0.0238(6) Uani 1 1 d .
H10A H 0.3608 0.2521 0.0102 0.036 Uiso 1 1 calc R
H10B H 0.3323 0.2416 0.0883 0.036 Uiso 1 1 calc R
H10C H 0.4286 0.1907 0.0595 0.036 Uiso 1 1 calc R
P1S P 0.20941(5) 0.29968(5) 0.23500(3) 0.01807(14) Uani 1 1 d .
F1S F 0.10154(12) 0.28395(14) 0.26512(10) 0.0344(4) Uani 1 1 d .
F2S F 0.18436(13) 0.40816(12) 0.22076(9) 0.0317(4) Uani 1 1 d .
F3S F 0.31824(11) 0.31554(12) 0.20598(8) 0.0265(3) Uani 1 1 d .
F4S F 0.24870(12) 0.32714(11) 0.30909(8) 0.0263(3) Uani 1 1 d .
F5S F 0.23545(12) 0.19155(11) 0.24961(10) 0.0311(4) Uani 1 1 d .
F6S F 0.17153(13) 0.27156(14) 0.16134(9) 0.0345(4) Uani 1 1 d .
P1T P 1.29950(5) 0.35706(5) -0.16019(3) 0.02094(14) Uani 1 1 d .
F1T F 1.18932(13) 0.32476(14) -0.17715(9) 0.0363(4) Uani 1 1 d .
F2T F 1.26127(15) 0.40958(15) -0.09454(11) 0.0456(5) Uani 1 1 d .
F3T F 1.28428(19) 0.44925(19) -0.20287(15) 0.0758(9) Uani 1 1 d .
F4T F 1.3141(2) 0.26395(14) -0.11693(15) 0.0717(9) Uani 1 1 d .
F5T F 1.40918(14) 0.38946(18) -0.14230(12) 0.0530(6) Uani 1 1 d .
F6T F 1.33720(18) 0.3041(3) -0.22536(13) 0.0883(11) Uani 1 1 d .

loop_
_atom_site_aniso_label
_atom_site_aniso_U_11
_atom_site_aniso_U_22
_atom_site_aniso_U_33
_atom_site_aniso_U_23
_atom_site_aniso_U_13
_atom_site_aniso_U_12
Ru1 0.01155(10) 0.00978(10) 0.01101(10) 0.00061(6) -0.00038(7) 0.00111(6)
B1A 0.0108(11) 0.0120(12) 0.0129(12) 0.0019(10) 0.0006(9) 0.0013(9)
N3A 0.0148(9) 0.0121(9) 0.0139(10) 0.0016(8) -0.0016(8) -0.0004(7)
C3A 0.0101(10) 0.0191(11) 0.0115(10) 0.0008(9) 0.0014(8) 0.0011(9)
S4A 0.0165(3) 0.0124(3) 0.0122(3) 0.0005(2) 0.0008(2) 0.0014(2)
N5A 0.0146(9) 0.0152(10) 0.0148(10) 0.0028(8) 0.0002(8) 0.0010(8)
C6A 0.0165(11) 0.0251(13) 0.0198(12) -0.0002(11) 0.0052(10) 0.0008(10)
C7A 0.0165(11) 0.0178(12) 0.0192(12) 0.0045(10) -0.0043(9) -0.0028(9)
C8A 0.0159(11) 0.0112(11) 0.0215(12) 0.0032(9) -0.0012(9) 0.0001(9)
N9A 0.0137(9) 0.0107(9) 0.0156(10) -0.0015(8) -0.0002(8) 0.0023(7)
C10A 0.0155(11) 0.0117(10) 0.0153(11) 0.0001(9) -0.0008(9) -0.0025(9)
S11A 0.0151(3) 0.0123(3) 0.0181(3) -0.0005(2) -0.0043(2) 0.0013(2)
N12A 0.0178(10) 0.0153(10) 0.0159(10) -0.0010(8) -0.0011(8) -0.0025(8)
C13A 0.0351(15) 0.0217(13) 0.0132(12) -0.0019(10) -0.0055(11) -0.0022(11)
C14A 0.0187(12) 0.0155(12) 0.0231(13) -0.0027(10) 0.0016(10) -0.0002(9)
C15A 0.0152(11) 0.0143(11) 0.0194(12) -0.0027(10) 0.0025(9) 0.0005(9)
N16A 0.0137(9) 0.0128(9) 0.0144(9) 0.0013(8) 0.0011(8) 0.0007(7)
C17A 0.0128(10) 0.0137(11) 0.0142(11) 0.0006(9) 0.0010(9) 0.0007(9)
S18A 0.0125(3) 0.0153(3) 0.0211(3) 0.0058(2) -0.0034(2) -0.0015(2)
N19A 0.0158(10) 0.0169(10) 0.0168(10) 0.0033(8) -0.0027(8) -0.0004(8)
C20A 0.0195(13) 0.0272(14) 0.0302(15) 0.0051(12) -0.0108(11) -0.0023(11)
C21A 0.0215(12) 0.0131(11) 0.0184(12) 0.0039(10) 0.0012(10) 0.0025(9)
C22A 0.0182(12) 0.0137(11) 0.0198(12) 0.0034(10) 0.0009(10) -0.0008(9)
C23A 0.0102(10) 0.0133(11) 0.0133(11) -0.0024(9) -0.0011(8) 0.0028(8)
N24A 0.0129(9) 0.0132(9) 0.0123(9) -0.0020(8) 0.0001(7) 0.0008(7)
C25A 0.0105(10) 0.0151(11) 0.0170(12) 0.0045(9) 0.0001(9) 0.0017(9)
C26A 0.0159(11) 0.0175(12) 0.0195(13) 0.0065(10) -0.0015(10) 0.0037(9)
C27A 0.0189(12) 0.0214(12) 0.0173(12) -0.0001(10) 0.0047(10) 0.0030(10)
C28A 0.0184(12) 0.0218(13) 0.0289(14) 0.0111(11) 0.0062(11) 0.0044(10)
C29A 0.0185(12) 0.0239(14) 0.0418(17) 0.0126(13) -0.0004(12) -0.0035(11)
C30A 0.0207(13) 0.0199(13) 0.0326(15) 0.0056(12) -0.0028(11) -0.0060(10)
C31A 0.0182(12) 0.0152(11) 0.0204(12) 0.0022(10) -0.0053(10) 0.0008(9)
C32A 0.0292(14) 0.0184(12) 0.0217(13) -0.0012(11) -0.0030(11) -0.0051(11)
C1B 0.0197(12) 0.0194(12) 0.0212(13) 0.0063(10) 0.0049(10) 0.0046(10)
C2B 0.0162(11) 0.0134(11) 0.0182(12) 0.0066(9) 0.0025(9) 0.0056(9)
C3B 0.0207(12) 0.0156(11) 0.0102(11) 0.0039(9) 0.0000(9) 0.0057(9)
C4B 0.0170(11) 0.0138(11) 0.0145(11) 0.0035(9) -0.0042(9) 0.0019(9)
C5B 0.0143(11) 0.0120(11) 0.0163(11) 0.0013(9) -0.0011(9) 0.0055(9)
C6B 0.0201(12) 0.0096(11) 0.0175(12) 0.0007(9) -0.0028(9) 0.0041(9)
C7B 0.0171(11) 0.0064(10) 0.0197(12) 0.0032(9) 0.0005(9) 0.0010(8)
C8B 0.0177(11) 0.0160(11) 0.0134(11) 0.0023(9) 0.0006(9) 0.0020(9)
C9B 0.0213(13) 0.0234(13) 0.0288(14) 0.0052(11) 0.0052(11) 0.0107(11)
C10B 0.0231(13) 0.0236(14) 0.0245(14) -0.0030(11) 0.0050(11) -0.0033(10)
P1S 0.0179(3) 0.0189(3) 0.0174(3) -0.0037(2) 0.0014(2) 0.0005(2)
F1S 0.0201(8) 0.0440(10) 0.0392(10) -0.0037(9) 0.0089(7) 0.0009(7)
F2S 0.0392(10) 0.0250(8) 0.0307(9) 0.0030(7) -0.0015(7) 0.0091(7)
F3S 0.0211(7) 0.0337(9) 0.0246(8) -0.0030(7) 0.0069(6) -0.0045(7)
F4S 0.0342(9) 0.0288(8) 0.0160(7) -0.0028(7) 0.0000(6) 0.0001(7)
F5S 0.0306(9) 0.0165(8) 0.0462(11) -0.0031(7) 0.0009(8) -0.0009(6)
F6S 0.0316(9) 0.0483(11) 0.0235(9) -0.0132(8) -0.0065(7) 0.0002(8)
P1T 0.0225(3) 0.0248(3) 0.0155(3) -0.0017(3) -0.0013(2) 0.0017(3)
F1T 0.0299(9) 0.0469(11) 0.0322(10) -0.0045(8) -0.0006(7) -0.0126(8)
F2T 0.0458(11) 0.0477(12) 0.0433(11) -0.0301(10) 0.0098(9) -0.0065(9)
F3T 0.0643(15) 0.0772(17) 0.0859(19) 0.0634(16) -0.0243(14) -0.0258(13)
F4T 0.110(2) 0.0241(10) 0.0814(19) 0.0105(11) -0.0468(17) 0.0053(12)
F5T 0.0257(9) 0.0818(16) 0.0517(13) -0.0152(12) -0.0085(9) -0.0033(10)
F6T 0.0465(13) 0.167(3) 0.0518(15) -0.0680(19) 0.0030(11) 0.0098(17)

loop_
_atom_type_symbol
_atom_type_description
_atom_type_scat_dispersion_real
_atom_type_scat_dispersion_imag
_atom_type_scat_source
C C 0.0181 0.0091 'International Tables Vol C Tables 4.2.6.8 and 6.1.1.4'
H H 0.0000 0.0000 'International Tables Vol C Tables 4.2.6.8 and 6.1.1.4'
B B 0.0090 0.0039 'International Tables Vol C Tables 4.2.6.8 and 6.1.1.4'
N N 0.0311 0.0180 'International Tables Vol C Tables 4.2.6.8 and 6.1.1.4'
F F 0.0727 0.0534 'International Tables Vol C Tables 4.2.6.8 and 6.1.1.4'
P P 0.2955 0.4335 'International Tables Vol C Tables 4.2.6.8 and 6.1.1.4'
S S 0.3331 0.5567 'International Tables Vol C Tables 4.2.6.8 and 6.1.1.4'
Ru Ru 0.0552 3.2960 'International Tables Vol C Tables 4.2.6.8 and 6.1.1.4'

loop_
_geom_angle_atom_site_label_1
_geom_angle_atom_site_label_2
_geom_angle_atom_site_label_3
_geom_angle
N24A Ru1 C6B 121.45(8)
N24A Ru1 C4B 157.49(9)
C6B Ru1 C4B 67.15(9)
N24A Ru1 C5B 158.85(8)
C6B Ru1 C5B 37.93(9)
C4B Ru1 C5B 37.09(9)
N24A Ru1 C7B 96.91(8)
C6B Ru1 C7B 37.14(9)
C4B Ru1 C7B 78.58(9)
C5B Ru1 C7B 67.46(9)
N24A Ru1 C3B 120.74(8)
C6B Ru1 C3B 78.68(9)
C4B Ru1 C3B 37.34(9)
C5B Ru1 C3B 67.10(9)
C7B Ru1 C3B 65.57(9)
N24A Ru1 C2B 97.58(8)
C6B Ru1 C2B 66.27(9)
C4B Ru1 C2B 65.60(9)
C5B Ru1 C2B 78.50(9)
C7B Ru1 C2B 36.59(9)
C3B Ru1 C2B 35.47(9)
N24A Ru1 S4A 83.15(6)
C6B Ru1 S4A 82.70(7)
C4B Ru1 S4A 119.31(7)
C5B Ru1 S4A 88.08(6)
C7B Ru1 S4A 107.57(7)
C3B Ru1 S4A 155.12(6)
C2B Ru1 S4A 144.14(7)
N24A Ru1 S11A 95.17(5)
C6B Ru1 S11A 142.53(7)
C4B Ru1 S11A 82.04(6)
C5B Ru1 S11A 104.78(6)
C7B Ru1 S11A 155.33(7)
C3B Ru1 S11A 89.77(6)
C2B Ru1 S11A 120.32(7)
S4A Ru1 S11A 95.15(2)
N9A B1A N3A 109.67(18)
N9A B1A N16A 109.42(19)
N3A B1A N16A 109.57(19)
N9A B1A C23A 105.43(19)
N3A B1A C23A 120.62(19)
N16A B1A C23A 101.54(17)
C3A N3A C8A 108.4(2)
C3A N3A B1A 128.7(2)
C8A N3A B1A 122.8(2)
N3A C3A N5A 107.6(2)
N3A C3A S4A 127.70(18)
N5A C3A S4A 124.62(18)
C3A S4A Ru1 110.14(8)
C3A N5A C7A 108.9(2)
C3A N5A C6A 125.2(2)
C7A N5A C6A 125.8(2)
N5A C6A H6A1 109.5
N5A C6A H6A2 109.5
H6A1 C6A H6A2 109.5
N5A C6A H6A3 109.5
H6A1 C6A H6A3 109.5
H6A2 C6A H6A3 109.5
C8A C7A N5A 107.3(2)
C8A C7A H7A 126.3
N5A C7A H7A 126.3
C7A C8A N3A 107.7(2)
C7A C8A H8A 126.1
N3A C8A H8A 126.1
C10A N9A C15A 108.0(2)
C10A N9A B1A 123.73(19)
C15A N9A B1A 128.0(2)
N12A C10A N9A 107.6(2)
N12A C10A S11A 124.32(18)
N9A C10A S11A 127.97(19)
C10A S11A Ru1 112.74(8)
C10A N12A C14A 109.4(2)
C10A N12A C13A 124.7(2)
C14A N12A C13A 125.9(2)
N12A C13A H13A 109.5
N12A C13A H13B 109.5
H13A C13A H13B 109.5
N12A C13A H13C 109.5
H13A C13A H13C 109.5
H13B C13A H13C 109.5
C15A C14A N12A 107.1(2)
C15A C14A H14A 126.4
N12A C14A H14A 126.4
C14A C15A N9A 107.9(2)
C14A C15A H15A 126.1
N9A C15A H15A 126.1
C17A N16A C22A 106.77(19)
C17A N16A B1A 115.40(19)
C22A N16A B1A 137.4(2)
N19A C17A N16A 111.2(2)
N19A C17A S18A 129.07(18)
N16A C17A S18A 119.65(18)
C17A S18A C23A 90.30(11)
C17A N19A C21A 107.1(2)
C17A N19A C20A 125.9(2)
C21A N19A C20A 126.7(2)
N19A C20A H20A 109.5
N19A C20A H20B 109.5
H20A C20A H20B 109.5
N19A C20A H20C 109.5
H20A C20A H20C 109.5
H20B C20A H20C 109.5
C22A C21A N19A 107.2(2)
C22A C21A H21A 126.4
N19A C21A H21A 126.4
C21A C22A N16A 107.6(2)
C21A C22A H22A 126.2
N16A C22A H22A 126.2
N24A C23A B1A 130.5(2)
N24A C23A S18A 115.98(18)
B1A C23A S18A 111.96(15)
C23A N24A C25A 115.70(19)
C23A N24A Ru1 125.60(16)
C25A N24A Ru1 118.07(14)
C26A C25A C31A 122.6(2)
C26A C25A N24A 116.9(2)
C31A C25A N24A 120.4(2)
C28A C26A C25A 117.9(2)
C28A C26A C27A 121.3(2)
C25A C26A C27A 120.9(2)
C26A C27A H27A 109.5
C26A C27A H27B 109.5
H27A C27A H27B 109.5
C26A C27A H27C 109.5
H27A C27A H27C 109.5
H27B C27A H27C 109.5
C29A C28A C26A 120.8(3)
C29A C28A H28A 119.6
C26A C28A H28A 119.6
C30A C29A C28A 119.9(3)
C30A C29A H29A 120.0
C28A C29A H29A 120.0
C29A C30A C31A 121.8(3)
C29A C30A H30A 119.1
C31A C30A H30A 119.1
C30A C31A C25A 117.0(2)
C30A C31A C32A 120.3(2)
C25A C31A C32A 122.7(2)
C31A C32A H32A 109.5
C31A C32A H32B 109.5
H32A C32A H32B 109.5
C31A C32A H32C 109.5
H32A C32A H32C 109.5
H32B C32A H32C 109.5
C2B C1B H1B1 109.5
C2B C1B H1B2 109.5
H1B1 C1B H1B2 109.5
C2B C1B H1B3 109.5
H1B1 C1B H1B3 109.5
H1B2 C1B H1B3 109.5
C3B C2B C7B 118.1(2)
C3B C2B C1B 120.9(2)
C7B C2B C1B 121.0(2)
C3B C2B Ru1 69.63(13)
C7B C2B Ru1 67.70(13)
C1B C2B Ru1 137.76(16)
C2B C3B C4B 120.7(2)
C2B C3B Ru1 74.90(14)
C4B C3B Ru1 69.34(13)
C2B C3B H3B 119.7
C4B C3B H3B 119.7
Ru1 C3B H3B 128.3
C5B C4B C3B 121.4(2)
C5B C4B Ru1 71.93(13)
C3B C4B Ru1 73.32(13)
C5B C4B H4B 119.3
C3B C4B H4B 119.3
Ru1 C4B H4B 127.6
C4B C5B C6B 117.6(2)
C4B C5B C8B 122.3(2)
C6B C5B C8B 120.0(2)
C4B C5B Ru1 70.98(13)
C6B C5B Ru1 69.75(13)
C8B C5B Ru1 129.33(16)
C7B C6B C5B 120.8(2)
C7B C6B Ru1 72.83(13)
C5B C6B Ru1 72.32(13)
C7B C6B H6B 119.6
C5B C6B H6B 119.6
Ru1 C6B H6B 127.3
C6B C7B C2B 121.1(2)
C6B C7B Ru1 70.03(13)
C2B C7B Ru1 75.71(13)
C6B C7B H7B 119.4
C2B C7B H7B 119.4
Ru1 C7B H7B 126.8
C5B C8B C10B 113.1(2)
C5B C8B C9B 108.8(2)
C10B C8B C9B 111.3(2)
C5B C8B H8B 107.8
C10B C8B H8B 107.8
C9B C8B H8B 107.8
C8B C9B H9B1 109.5
C8B C9B H9B2 109.5
H9B1 C9B H9B2 109.5
C8B C9B H9B3 109.5
H9B1 C9B H9B3 109.5
H9B2 C9B H9B3 109.5
C8B C10B H10A 109.5
C8B C10B H10B 109.5
H10A C10B H10B 109.5
C8B C10B H10C 109.5
H10A C10B H10C 109.5
H10B C10B H10C 109.5
F6S P1S F1S 90.55(10)
F6S P1S F3S 90.33(9)
F1S P1S F3S 179.11(10)
F6S P1S F5S 89.75(10)
F1S P1S F5S 90.06(10)
F3S P1S F5S 89.76(9)
F6S P1S F2S 90.68(10)
F1S P1S F2S 90.31(10)
F3S P1S F2S 89.87(9)
F5S P1S F2S 179.43(11)
F6S P1S F4S 179.29(11)
F1S P1S F4S 89.92(10)
F3S P1S F4S 89.21(9)
F5S P1S F4S 89.72(9)
F2S P1S F4S 89.84(9)
F3T P1T F6T 90.09(19)
F3T P1T F2T 90.25(15)
F6T P1T F2T 179.58(18)
F3T P1T F4T 179.61(18)
F6T P1T F4T 90.13(18)
F2T P1T F4T 89.53(14)
F3T P1T F5T 90.08(13)
F6T P1T F5T 90.91(13)
F2T P1T F5T 89.33(11)
F4T P1T F5T 90.23(14)
F3T P1T F1T 90.20(12)
F6T P1T F1T 89.74(12)
F2T P1T F1T 90.02(10)
F4T P1T F1T 89.48(13)
F5T P1T F1T 179.29(12)

loop_
_geom_bond_atom_site_label_1
_geom_bond_atom_site_label_2
_geom_bond_distance
Ru1 N24A 2.1127(19)
Ru1 C6B 2.186(2)
Ru1 C4B 2.208(2)
Ru1 C5B 2.220(2)
Ru1 C7B 2.222(2)
Ru1 C3B 2.260(2)
Ru1 C2B 2.328(2)
Ru1 S4A 2.4147(6)
Ru1 S11A 2.4156(6)
B1A N9A 1.533(3)
B1A N3A 1.535(3)
B1A N16A 1.561(3)
B1A C23A 1.658(3)
N3A C3A 1.344(3)
N3A C8A 1.388(3)
C3A N5A 1.354(3)
C3A S4A 1.718(2)
N5A C7A 1.377(3)
N5A C6A 1.460(3)
C6A H6A1 0.9800
C6A H6A2 0.9800
C6A H6A3 0.9800
C7A C8A 1.344(4)
C7A H7A 0.9500
C8A H8A 0.9500
N9A C10A 1.355(3)
N9A C15A 1.389(3)
C10A N12A 1.347(3)
C10A S11A 1.720(2)
N12A C14A 1.374(3)
N12A C13A 1.460(3)
C13A H13A 0.9800
C13A H13B 0.9800
C13A H13C 0.9800
C14A C15A 1.351(4)
C14A H14A 0.9500
C15A H15A 0.9500
N16A C17A 1.325(3)
N16A C22A 1.394(3)
C17A N19A 1.322(3)
C17A S18A 1.731(2)
S18A C23A 1.791(2)
N19A C21A 1.393(3)
N19A C20A 1.464(3)
C20A H20A 0.9800
C20A H20B 0.9800
C20A H20C 0.9800
C21A C22A 1.350(4)
C21A H21A 0.9500
C22A H22A 0.9500
C23A N24A 1.283(3)
N24A C25A 1.452(3)
C25A C26A 1.403(4)
C25A C31A 1.403(3)
C26A C28A 1.394(4)
C26A C27A 1.507(4)
C27A H27A 0.9800
C27A H27B 0.9800
C27A H27C 0.9800
C28A C29A 1.390(4)
C28A H28A 0.9500
C29A C30A 1.383(4)
C29A H29A 0.9500
C30A C31A 1.397(4)
C30A H30A 0.9500
C31A C32A 1.506(4)
C32A H32A 0.9800
C32A H32B 0.9800
C32A H32C 0.9800
C1B C2B 1.505(3)
C1B H1B1 0.9800
C1B H1B2 0.9800
C1B H1B3 0.9800
C2B C3B 1.399(4)
C2B C7B 1.432(3)
C3B C4B 1.431(3)
C3B H3B 0.9500
C4B C5B 1.408(3)
C4B H4B 0.9500
C5B C6B 1.432(3)
C5B C8B 1.508(3)
C6B C7B 1.404(4)
C6B H6B 0.9500
C7B H7B 0.9500
C8B C10B 1.518(3)
C8B C9B 1.526(3)
C8B H8B 1.0000
C9B H9B1 0.9800
C9B H9B2 0.9800
C9B H9B3 0.9800
C10B H10A 0.9800
C10B H10B 0.9800
C10B H10C 0.9800
P1S F6S 1.5953(17)
P1S F1S 1.5969(17)
P1S F3S 1.6012(16)
P1S F5S 1.6025(17)
P1S F2S 1.6030(17)
P1S F4S 1.6070(16)
P1T F3T 1.572(2)
P1T F6T 1.577(2)
P1T F2T 1.5846(19)
P1T F4T 1.588(2)
P1T F5T 1.5985(19)
P1T F1T 1.6004(18)
